data_2211672
loop_
_publ_author_name
'Long He'
'Hai-Lan Yang'
'Tai-Ran Kang'

_publ_section_title
;
 1,4-Dihydroxy-4-phenylbutan-2-one
;
_journal_coeditor_code XU2144
_journal_issue 12
_journal_name_full 'Acta Crystallographica Section E'
_journal_page_first o5656
_journal_page_last o5657
_journal_paper_doi 10.1107/S1600536806048549
_journal_volume 62
_journal_year 2006
_chemical_formula_iupac 'C10 H12 O3'
_chemical_formula_moiety 'C10 H12 O3'
_chemical_formula_sum 'C10 H12 O3'
_chemical_formula_weight 180.20
_chemical_name_systematic
;
1,4-Dihydroxy-4-phenylbutan-2-one
;
_space_group_IT_number 4
_symmetry_cell_setting monoclinic
_symmetry_space_group_name_Hall 'P 2yb'
_symmetry_space_group_name_H-M 'P 1 21 1'
_atom_sites_solution_hydrogens geom
_atom_sites_solution_primary direct
_atom_sites_solution_secondary difmap
_audit_creation_method SHELXL-97
_cell_angle_alpha 90.00
_cell_angle_beta 109.173(16)
_cell_angle_gamma 90.00
_cell_formula_units_Z 2
_cell_length_a 7.9573(13)
_cell_length_b 5.4679(15)
_cell_length_c 11.043(3)
_cell_measurement_reflns_used 24
_cell_measurement_temperature 293(2)
_cell_measurement_theta_max 9.3
_cell_measurement_theta_min 4.6
_cell_volume 453.8(2)
_computing_cell_refinement DIFRAC
_computing_data_collection 'DIFRAC (Gabe <i>et al.</i>, 1993)'
_computing_data_reduction 'NRCVAX (Gabe <i>et al.</i>,  1989)'
_computing_molecular_graphics 'ORTEP-3 for Windows (Farrugia,1997)'
_computing_publication_material SHELXL97
_computing_structure_refinement 'SHELXL97 (Sheldrick, 1997)'
_computing_structure_solution 'SHELXS97 (Sheldrick, 1997)'
_diffrn_ambient_temperature 293(2)
_diffrn_measured_fraction_theta_full 1.00
_diffrn_measured_fraction_theta_max 1.00
_diffrn_measurement_device_type 'Enraf--Nonius CAD-4'
_diffrn_measurement_method \w/2\q
_diffrn_radiation_monochromator graphite
_diffrn_radiation_source 'fine-focus sealed tube'
_diffrn_radiation_type MoK\a
_diffrn_radiation_wavelength 0.71073
_diffrn_reflns_av_R_equivalents 0.039
_diffrn_reflns_av_sigmaI/netI 0.044
_diffrn_reflns_limit_h_max 9
_diffrn_reflns_limit_h_min -9
_diffrn_reflns_limit_k_max 6
_diffrn_reflns_limit_k_min -6
_diffrn_reflns_limit_l_max 13
_diffrn_reflns_limit_l_min -13
_diffrn_reflns_number 1714
_diffrn_reflns_theta_full 25.5
_diffrn_reflns_theta_max 25.5
_diffrn_reflns_theta_min 1.9
_diffrn_standards_decay_% 1.7
_diffrn_standards_interval_count 250
_diffrn_standards_number 3
_exptl_absorpt_coefficient_mu 0.097
_exptl_absorpt_correction_type none
_exptl_crystal_colour colourless
_exptl_crystal_density_diffrn 1.319
_exptl_crystal_density_method 'not measured'
_exptl_crystal_description block
_exptl_crystal_F_000 192
_exptl_crystal_size_max 0.25
_exptl_crystal_size_mid 0.18
_exptl_crystal_size_min 0.18
_refine_diff_density_max 0.23
_refine_diff_density_min -0.20
_refine_ls_extinction_method none
_refine_ls_goodness_of_fit_ref 1.004
_refine_ls_hydrogen_treatment constr
_refine_ls_matrix_type full
_refine_ls_number_parameters 122
_refine_ls_number_reflns 941
_refine_ls_number_restraints 1
_refine_ls_restrained_S_all 1.003
_refine_ls_R_factor_all 0.069
_refine_ls_R_factor_gt 0.045
_refine_ls_shift/su_max 0.000
_refine_ls_shift/su_mean 0.000
_refine_ls_structure_factor_coef Fsqd
_refine_ls_weighting_details 'calc w=1/[\s^2^(Fo^2^)+(0.0873P)^2^+0.0008P] where P=(Fo^2^+2Fc^2^)/3'
_refine_ls_weighting_scheme calc
_refine_ls_wR_factor_gt 0.114
_refine_ls_wR_factor_ref 0.125
_reflns_number_gt 709
_reflns_number_total 941
_reflns_threshold_expression I>2\s(I)
_cod_data_source_file xu2144.cif
_cod_data_source_block I
_cod_depositor_comments
;
The following automatic conversions were performed:
'_symmetry_cell_setting' value 'Monoclinic' changed to 'monoclinic'
according to '/home/saulius/struct/CIF-dictionaries/cif_core.dic'
dictionary named 'cif_core.dic' version 2.4.1 from 2010-06-29.

Automatic conversion script
Id: cif_fix_enum 1527 2010-12-29 10:47:43Z saulius 

The following automatic conversions were performed:

'_symmetry_cell_setting' value 'Monoclinic' changed to 'monoclinic'
according to /home/saulius/struct/CIF-dictionaries/cif_core.dic
dictionary named 'cif_core.dic' version 2.4.1 from 2010-06-29.

Automatic conversion script
Id: cif_fix_values 1715 2011-07-08 13:25:40Z adriana 
;
_cod_original_cell_volume 453.83(19)
_cod_original_sg_symbol_H-M 'P 21'
_cod_database_code 2211672
_cod_database_fobs_code 2211672

loop_
_symmetry_equiv_pos_as_xyz
'x, y, z'
'-x, y+1/2, -z'

loop_
_atom_site_type_symbol
_atom_site_label
_atom_site_fract_x
_atom_site_fract_y
_atom_site_fract_z
_atom_site_U_iso_or_equiv
_atom_site_adp_type
_atom_site_calc_flag
_atom_site_refinement_flags
_atom_site_occupancy
O O1 0.2213(3) 0.9969(5) 0.5885(2) 0.0436(7) Uani d . 1
H H1O 0.1214 1.0266 0.5908 0.054(5) Uiso calc R 1
O O2 0.5841(4) 1.2761(6) 0.6274(3) 0.0538(8) Uani d . 1
O O3 0.8883(3) 1.1251(7) 0.5935(3) 0.0554(8) Uani d . 1
H H3O 0.8283 1.2163 0.5368 0.054(5) Uiso calc R 1
C C1 0.2801(4) 0.8563(6) 0.8080(3) 0.0360(8) Uani d . 1
C C2 0.3173(5) 0.9392(7) 0.9331(3) 0.0411(8) Uani d . 1
H H2 0.3840 1.0809 0.9593 0.067(6) Uiso calc R 1
C C3 0.2561(5) 0.8126(9) 1.0192(4) 0.0502(10) Uani d . 1
H H3 0.2831 0.8685 1.1030 0.067(6) Uiso calc R 1
C C4 0.1553(5) 0.6043(8) 0.9806(4) 0.0521(11) Uani d . 1
H H4 0.1115 0.5214 1.0375 0.067(6) Uiso calc R 1
C C5 0.1201(5) 0.5200(8) 0.8577(4) 0.0519(10) Uani d . 1
H H5 0.0539 0.3777 0.8320 0.067(6) Uiso calc R 1
C C6 0.1811(5) 0.6428(7) 0.7724(3) 0.0438(9) Uani d . 1
H H6 0.1560 0.5827 0.6896 0.067(6) Uiso calc R 1
C C7 0.3454(4) 0.9979(7) 0.7156(3) 0.0360(8) Uani d . 1
H H7 0.3658 1.1676 0.7453 0.054(5) Uiso calc R 1
C C8 0.5187(4) 0.8945(7) 0.7077(3) 0.0368(8) Uani d . 1
H H82 0.5942 0.8510 0.7935 0.054(5) Uiso calc R 1
H H81 0.4925 0.7454 0.6574 0.054(5) Uiso calc R 1
C C9 0.6201(4) 1.0629(7) 0.6502(3) 0.0361(8) Uani d . 1
C C10 0.7768(4) 0.9520(8) 0.6235(4) 0.0482(10) Uani d . 1
H H101 0.8462 0.8595 0.6981 0.054(5) Uiso calc R 1
H H102 0.7338 0.8385 0.5525 0.054(5) Uiso calc R 1

loop_
_atom_site_aniso_label
_atom_site_aniso_U_11
_atom_site_aniso_U_22
_atom_site_aniso_U_33
_atom_site_aniso_U_12
_atom_site_aniso_U_13
_atom_site_aniso_U_23
O1 0.0358(11) 0.0548(17) 0.0451(13) 0.0086(13) 0.0200(10) 0.0085(13)
O2 0.0551(16) 0.0429(17) 0.0747(19) 0.0060(14) 0.0364(15) 0.0115(14)
O3 0.0343(12) 0.071(2) 0.0689(18) 0.0060(14) 0.0272(12) 0.0182(15)
C1 0.0317(15) 0.036(2) 0.0440(17) 0.0070(15) 0.0178(13) 0.0025(16)
C2 0.0430(17) 0.039(2) 0.0469(18) -0.0009(17) 0.0231(15) -0.0001(16)
C3 0.053(2) 0.059(3) 0.0438(19) 0.006(2) 0.0239(17) 0.0066(19)
C4 0.051(2) 0.055(3) 0.059(2) 0.006(2) 0.0284(19) 0.022(2)
C5 0.050(2) 0.0378(19) 0.070(2) -0.0039(19) 0.0227(18) 0.008(2)
C6 0.0480(19) 0.036(2) 0.0492(19) -0.0021(18) 0.0186(16) -0.0015(17)
C7 0.0353(15) 0.0353(18) 0.0425(16) 0.0047(16) 0.0197(13) 0.0029(16)
C8 0.0350(16) 0.0362(17) 0.0409(16) 0.0046(15) 0.0150(13) 0.0006(16)
C9 0.0323(15) 0.037(2) 0.0401(16) 0.0009(14) 0.0139(14) -0.0039(14)
C10 0.0402(17) 0.051(2) 0.059(2) 0.0043(18) 0.0251(16) -0.0058(19)

loop_
_atom_type_symbol
_atom_type_description
_atom_type_scat_dispersion_real
_atom_type_scat_dispersion_imag
_atom_type_scat_source
C C 0.0033 0.0000 'International Tables Vol C Tables 4.2.6.8 and 6.1.1.4'
H H 0.0000 0.0000 'International Tables Vol C Tables 4.2.6.8 and 6.1.1.4'
O O 0.0106 0.0000 'International Tables Vol C Tables 4.2.6.8 and 6.1.1.4'

loop_
_geom_angle_atom_site_label_1
_geom_angle_atom_site_label_2
_geom_angle_atom_site_label_3
_geom_angle
C7 O1 H1O 109.5
C10 O3 H3O 109.5
C2 C1 C6 118.1(3)
C2 C1 C7 119.9(3)
C6 C1 C7 122.1(3)
C3 C2 C1 120.7(4)
C3 C2 H2 119.7
C1 C2 H2 119.7
C4 C3 C2 120.0(4)
C4 C3 H3 120.0
C2 C3 H3 120.0
C5 C4 C3 119.5(4)
C5 C4 H4 120.2
C3 C4 H4 120.2
C6 C5 C4 120.8(4)
C6 C5 H5 119.6
C4 C5 H5 119.6
C5 C6 C1 120.9(4)
C5 C6 H6 119.6
C1 C6 H6 119.6
O1 C7 C1 112.6(3)
O1 C7 C8 106.9(2)
C1 C7 C8 111.7(3)
O1 C7 H7 108.5
C1 C7 H7 108.5
C8 C7 H7 108.5
C9 C8 C7 115.0(3)
C9 C8 H82 108.5
C7 C8 H82 108.5
C9 C8 H81 108.5
C7 C8 H81 108.5
H82 C8 H81 107.5
O2 C9 C8 123.9(3)
O2 C9 C10 120.4(4)
C8 C9 C10 115.7(3)
O3 C10 C9 113.7(3)
O3 C10 H101 108.8
C9 C10 H101 108.8
O3 C10 H102 108.8
C9 C10 H102 108.8
H101 C10 H102 107.7

loop_
_geom_bond_atom_site_label_1
_geom_bond_atom_site_label_2
_geom_bond_distance
O1 C7 1.427(4)
O1 H1O 0.8200
O2 C9 1.207(5)
O3 C10 1.409(5)
O3 H3O 0.8200
C1 C2 1.390(5)
C1 C6 1.391(5)
C1 C7 1.502(4)
C2 C3 1.388(5)
C2 H2 0.9300
C3 C4 1.378(6)
C3 H3 0.9300
C4 C5 1.373(5)
C4 H4 0.9300
C5 C6 1.369(5)
C5 H5 0.9300
C6 H6 0.9300
C7 C8 1.519(4)
C7 H7 0.9800
C8 C9 1.497(5)
C8 H82 0.9700
C8 H81 0.9700
C9 C10 1.500(5)
C10 H101 0.9700
C10 H102 0.9700

loop_
_geom_hbond_atom_site_label_D
_geom_hbond_atom_site_label_H
_geom_hbond_atom_site_label_A
_geom_hbond_site_symmetry_A
_geom_hbond_distance_DH
_geom_hbond_distance_HA
_geom_hbond_distance_DA
_geom_hbond_angle_DHA
O1 H1O O3 1_455 0.82 1.94 2.759(4) 175
O3 H3O O1 2_656 0.82 2.02 2.790(4) 157

loop_
_cod_related_entry_id
_cod_related_entry_database
_cod_related_entry_code
1 ChemSpider 21178180
